data_1559574
loop_
_publ_author_name
'Zheng, Handou'
'Zhong, Liu'
'Du, Cheng'
'Du, Wenbo'
'Cheung, Chi Shing'
'Ruan, Jingjing'
'Gao, Haiyang'

_publ_section_title
;
 Combining hydrogen bonding interactions with steric and electronic
 modifications for thermally robust \a-diimine palladium catalysts toward
 ethylene (co)polymerization
;
_journal_issue 1
_journal_name_full 'Catalysis Science &amp; Technology'
_journal_page_first 124
_journal_page_last 135
_journal_paper_doi 10.1039/D0CY01617A
_journal_volume 11
_journal_year 2021
_chemical_formula_moiety 'C45 H54 N3 O2 Pd, C32 H12 B F24, 0.25(C H2 Cl2)'
_chemical_formula_sum 'C77.25 H66.5 B Cl0.5 F24 N3 O2 Pd'
_chemical_formula_weight 1659.77
_space_group_crystal_system triclinic
_space_group_IT_number 2
_space_group_name_Hall '-P 1'
_space_group_name_H-M_alt 'P -1'
_atom_sites_solution_hydrogens geom
_atom_sites_solution_primary direct
_audit_creation_date 2020-03-17
_audit_creation_method
;
Olex2 1.2
(compiled 2016.09.09 svn.r3337 for OlexSys, GUI svn.r5227)
;
_audit_update_record
;
2020-08-04 deposited with the CCDC.	2020-10-27 downloaded from the CCDC.
;
_cell_angle_alpha 109.704(4)
_cell_angle_beta 107.844(4)
_cell_angle_gamma 95.369(3)
_cell_formula_units_Z 2
_cell_length_a 14.4315(6)
_cell_length_b 16.2211(6)
_cell_length_c 18.6665(8)
_cell_measurement_reflns_used 6893
_cell_measurement_temperature 150.00(10)
_cell_measurement_theta_max 72.5040
_cell_measurement_theta_min 3.8630
_cell_volume 3820.3(3)
_computing_cell_refinement 'CrysAlisPro 1.171.39.46 (Rigaku OD, 2018)'
_computing_data_collection 'CrysAlisPro 1.171.39.46 (Rigaku OD, 2018)'
_computing_data_reduction 'CrysAlisPro 1.171.39.46 (Rigaku OD, 2018)'
_computing_molecular_graphics 'Olex2 (Dolomanov et al., 2009)'
_computing_publication_material 'Olex2 (Dolomanov et al., 2009)'
_computing_structure_refinement 'ShelXL (Sheldrick, 2015)'
_computing_structure_solution 'SIR2004 (Burla et al., 2007)'
_diffrn_ambient_environment N~2~
_diffrn_ambient_temperature 150.00(10)
_diffrn_detector 'CCD plate'
_diffrn_detector_area_resol_mean 5.2913
_diffrn_detector_type AtlasS2
_diffrn_measured_fraction_theta_full 0.989
_diffrn_measured_fraction_theta_max 0.948
_diffrn_measurement_details
;
List of Runs (angles in degrees, time in seconds):

  # Type    Start    End  Width  t~exp~   \w     \q     \k     \f   Frames
#--------------------------------------------------------------------------
  1  \w   -114.00 -13.00   1.00    6.00    --  -41.14 -57.00-180.00  101
  2  \w   -116.00  -9.00   1.00    6.00    --  -41.14 -77.00 -60.00  107
  3  \w    -92.00  -2.00   1.00    6.00    --  -41.14 125.00  30.00   90
  4  \w     47.00 158.00   1.00   12.00    --  108.42 -15.00 120.00  111
  5  \w     35.00  94.00   1.00   12.00    --  108.42-125.00  30.00   59
  6  \w     52.00 117.00   1.00   12.00    --  108.42-125.00  90.00   65
  7  \w     92.00 174.00   1.00   12.00    --  108.42  30.00 -30.00   82
  8  \w     48.00 117.00   1.00   12.00    --  108.42-125.00-150.00   69
  9  \w     55.00 115.00   1.00   12.00    --  108.42-125.00 -30.00   60
 10  \w     32.00 113.00   1.00   12.00    --  108.42 -30.00 -60.00   81
 11  \w     38.00 122.00   1.00   12.00    --  108.42 -45.00  30.00   84
 12  \w     47.00 138.00   1.00   12.00    --  108.42 -61.00 150.00   91
 13  \w    -92.00  -9.00   1.00    6.00    --  -41.14 -77.00  30.00   83
 14  \w    -90.00 -73.00   1.00    6.00    --  -41.14 -77.00 120.00   17
;
_diffrn_measurement_device 'four-circle diffractometer'
_diffrn_measurement_device_type 'SuperNova, Dual, Cu at home/near, AtlasS2'
_diffrn_measurement_method '\w scans'
_diffrn_orient_matrix_type 'CrysAlisPro convention (1999,Acta A55,543-557)'
_diffrn_orient_matrix_UB_11 -0.0111778000
_diffrn_orient_matrix_UB_12 -0.1023885000
_diffrn_orient_matrix_UB_13 -0.0271925000
_diffrn_orient_matrix_UB_21 0.0781857000
_diffrn_orient_matrix_UB_22 0.0038727000
_diffrn_orient_matrix_UB_23 -0.0400972000
_diffrn_orient_matrix_UB_31 0.0835265000
_diffrn_orient_matrix_UB_32 0.0139400000
_diffrn_orient_matrix_UB_33 0.0805375000
_diffrn_radiation_monochromator mirror
_diffrn_radiation_probe x-ray
_diffrn_radiation_type CuK\a
_diffrn_radiation_wavelength 1.54184
_diffrn_reflns_av_R_equivalents 0.0603
_diffrn_reflns_av_unetI/netI 0.0889
_diffrn_reflns_Laue_measured_fraction_full 0.989
_diffrn_reflns_Laue_measured_fraction_max 0.948
_diffrn_reflns_limit_h_max 17
_diffrn_reflns_limit_h_min -16
_diffrn_reflns_limit_k_max 19
_diffrn_reflns_limit_k_min -20
_diffrn_reflns_limit_l_max 23
_diffrn_reflns_limit_l_min -22
_diffrn_reflns_number 25386
_diffrn_reflns_point_group_measured_fraction_full 0.989
_diffrn_reflns_point_group_measured_fraction_max 0.948
_diffrn_reflns_theta_full 67.684
_diffrn_reflns_theta_max 74.612
_diffrn_reflns_theta_min 3.922
_diffrn_source 'micro-focus sealed X-ray tube'
_diffrn_source_type 'SuperNova (Cu) X-ray Source'
_exptl_absorpt_coefficient_mu 3.059
_exptl_absorpt_correction_T_max 1.00000
_exptl_absorpt_correction_T_min 0.85174
_exptl_absorpt_correction_type multi-scan
_exptl_absorpt_process_details
;
CrysAlisPro 1.171.39.46 (Rigaku Oxford Diffraction, 2018)
Empirical absorption correction using spherical harmonics,
 implemented in SCALE3 ABSPACK scaling algorithm.
;
_exptl_crystal_colour 'clear light orange'
_exptl_crystal_colour_lustre clear
_exptl_crystal_colour_modifier light
_exptl_crystal_colour_primary orange
_exptl_crystal_density_diffrn 1.443
_exptl_crystal_description block
_exptl_crystal_F_000 1685
_exptl_crystal_size_max 0.1
_exptl_crystal_size_mid 0.1
_exptl_crystal_size_min 0.1
_refine_diff_density_max 1.013
_refine_diff_density_min -1.216
_refine_diff_density_rms 0.100
_refine_ls_extinction_method none
_refine_ls_goodness_of_fit_ref 1.074
_refine_ls_hydrogen_treatment constr
_refine_ls_matrix_type full
_refine_ls_number_parameters 1083
_refine_ls_number_reflns 14830
_refine_ls_number_restraints 51
_refine_ls_restrained_S_all 1.073
_refine_ls_R_factor_all 0.0973
_refine_ls_R_factor_gt 0.0767
_refine_ls_shift/su_max 0.001
_refine_ls_shift/su_mean 0.000
_refine_ls_structure_factor_coef Fsqd
_refine_ls_weighting_details 'w=1/[\s^2^(Fo^2^)+(0.0946P)^2^+5.9151P] where P=(Fo^2^+2Fc^2^)/3'
_refine_ls_weighting_scheme calc
_refine_ls_wR_factor_gt 0.2011
_refine_ls_wR_factor_ref 0.2201
_reflns_Friedel_coverage 0.000
_reflns_number_gt 11527
_reflns_number_total 14830
_reflns_threshold_expression 'I > 2\s(I)'
_cod_data_source_file d0cy01617a2.cif
_cod_data_source_block 19032703
_cod_depositor_comments 'Adding full bibliography for 1559569--1559575.cif.'
_cod_original_formula_sum 'C77.25 H66.50 B Cl0.50 F24 N3 O2 Pd'
_cod_database_code 1559574
_chemical_oxdiff_formula 'C H O N Pb B F'
_chemical_oxdiff_usercomment Pd_OMe
_shelx_space_group_comment
;
The symmetry employed for this shelxl refinement is uniquely defined
by the following loop, which should always be used as a source of
symmetry information in preference to the above space-group names.
They are only intended as comments.
;
_reflns_odcompleteness_completeness 99.01
_reflns_odcompleteness_iscentric 1
_reflns_odcompleteness_theta 66.97
_olex2_refinement_description
;
1. Fixed Uiso
 At 1.2 times of:
  All C(H) groups, All C(H,H) groups
 At 1.5 times of:
  All C(H,H,H) groups
2. Rigid bond restraints
 F26, F17
 with sigma for 1-2 distances of 0.01 and sigma for 1-3 distances of 0.01
 C67, C60, C32, C17
 with sigma for 1-2 distances of 0.01 and sigma for 1-3 distances of 0.01
 F12
 with sigma for 1-2 distances of 0.01 and sigma for 1-3 distances of 0.01
 F23, F28
 with sigma for 1-2 distances of 0.01 and sigma for 1-3 distances of 0.01
3. Uiso/Uaniso restraints and constraints
C67 \\sim C64 \\sim C60 \\sim C65: within 2A with sigma of 0.04 and sigma for
terminal atoms of 0.08
F23 \\sim F28: within 2A with sigma of 0.04 and sigma for terminal atoms of 0.08
Uanis(Cl2) \\sim Ueq: with sigma of 0.1 and sigma for terminal atoms of 0.2
Uanis(Cl1) \\sim Ueq: with sigma of 0.1 and sigma for terminal atoms of 0.2
Uanis(C67) \\sim Ueq, Uanis(C65) \\sim Ueq: with sigma of 0.1 and sigma for
terminal atoms of 0.2
Uanis(F26) = Uanis(F17)
4. Others
 Sof(F13)=1-FVAR(1)
 Sof(F25)=FVAR(1)
 Sof(F18)=1-FVAR(2)
 Sof(F27)=FVAR(2)
 Sof(F23)=1-FVAR(3)
 Sof(F28)=FVAR(3)
 Fixed Sof: O1(0.65) H37(0.35) H40(0.65) O2(0.65) H60(0.65) F17(0.75)
 H64(0.35) O2A(0.35) O1A(0.35) Cl2(0.25) C74(0.65) H74A(0.65) H74B(0.65)
 H74C(0.65) C77(0.65) H77A(0.65) H77B(0.65) H77C(0.65) C78(0.35) H78A(0.35)
 H78B(0.35) H78C(0.35) C79(0.35) H79A(0.35) H79B(0.35) H79C(0.35) Cl1(0.25)
 C80(0.25) H80A(0.25) H80B(0.25) F26(0.25)
5.a Ternary CH refined with riding coordinates:
 C7(H7), C10(H10), C20(H20), C21(H21), C62(H62), C71(H71)
5.b Secondary CH2 refined with riding coordinates:
 C80(H80A,H80B)
5.c Aromatic/amide H refined with riding coordinates:
 C4(H4), C5(H5), C9(H9), C18(H18), C19(H19), C25(H25), C26(H26), C27(H27),
 C29(H29), C30(H30), C33(H33), C35(H35), C36(H36), C37(H37), C39(H39), C40(H40),
  C41(H41), C42(H42), C46(H46), C52(H52), C54(H54), C57(H57), C60(H60),
 C64(H64), C65(H65), C67(H67)
5.d Idealised Me refined as rotating group:
 C11(H11A,H11B,H11C), C44(H44A,H44B,H44C), C51(H51A,H51B,H51C), C55(H55A,H55B,
 H55C), C58(H58A,H58B,H58C), C61(H61A,H61B,H61C), C69(H69A,H69B,H69C), C70(H70A,
 H70B,H70C), C74(H74A,H74B,H74C), C75(H75A,H75B,H75C), C76(H76A,H76B,H76C),
 C77(H77A,H77B,H77C), C78(H78A,H78B,H78C), C79(H79A,H79B,H79C)
;
_shelx_shelxl_version_number 2014/7
_olex2_submission_special_instructions 'No special instructions were received'
_oxdiff_exptl_absorpt_empirical_details
;
Empirical correction (ABSPACK) includes:
- Absorption correction using spherical harmonics
- Frame scaling
;
_oxdiff_exptl_absorpt_empirical_full_max 1.312
_oxdiff_exptl_absorpt_empirical_full_min 0.737

loop_
_space_group_symop_operation_xyz
'x, y, z'
'-x, -y, -z'

loop_
_atom_site_label
_atom_site_type_symbol
_atom_site_fract_x
_atom_site_fract_y
_atom_site_fract_z
_atom_site_U_iso_or_equiv
_atom_site_adp_type
_atom_site_occupancy
_atom_site_site_symmetry_order
_atom_site_calc_flag
_atom_site_refinement_flags_posn
_atom_site_refinement_flags_adp
_atom_site_refinement_flags_occupancy
_atom_site_disorder_assembly
_atom_site_disorder_group
Pd1 Pd 0.31958(3) 0.50455(3) 0.39401(2) 0.03625(13) Uani 1 1 d . . . . .
F1 F 0.1882(4) 0.2976(3) 0.6729(3) 0.0746(13) Uani 1 1 d . . . . .
F2 F 0.0842(3) 0.3517(3) 0.7260(3) 0.0663(11) Uani 1 1 d . . . . .
N2 N 0.1889(3) 0.4148(3) 0.2965(3) 0.0323(9) Uani 1 1 d . . . . .
F3 F 0.3202(4) -0.2950(3) 0.7221(3) 0.0769(13) Uani 1 1 d . . . . .
N1 N 0.3241(3) 0.5409(3) 0.2994(3) 0.0323(9) Uani 1 1 d . . . . .
F4 F 0.4351(4) 0.2047(3) 1.1226(3) 0.0857(15) Uani 1 1 d . . . . .
F5 F 0.5426(3) 0.1328(4) 1.0946(3) 0.0905(16) Uani 1 1 d . . . . .
F6 F 0.2378(3) 0.3724(3) 0.8006(3) 0.0770(13) Uani 1 1 d . . . . .
C1 C 0.1745(4) 0.4272(3) 0.2307(3) 0.0349(11) Uani 1 1 d . . . . .
N3 N 0.2992(4) 0.4604(3) 0.4773(3) 0.0448(11) Uani 1 1 d . . . . .
F7 F 0.4610(4) 0.0983(4) 1.1614(3) 0.0877(15) Uani 1 1 d . . . . .
F8 F 0.2561(5) -0.3642(3) 0.5941(3) 0.1013(19) Uani 1 1 d . . . . .
F9 F 0.3982(4) -0.2709(4) 0.6497(4) 0.0934(17) Uani 1 1 d . . . . .
C2 C 0.2007(4) 0.1017(3) 0.7783(3) 0.0349(11) Uani 1 1 d . . . . .
C3 C 0.2484(4) 0.4988(3) 0.2320(3) 0.0316(10) Uani 1 1 d . . . . .
C4 C 0.3664(4) 0.0745(4) 0.9500(3) 0.0370(11) Uani 1 1 d . . . . .
H4 H 0.4114 0.1221 0.9537 0.044 Uiso 1 1 calc R . . . .
C5 C 0.2146(4) 0.1798(4) 0.7635(3) 0.0374(11) Uani 1 1 d . . . . .
H5 H 0.2761 0.2015 0.7628 0.045 Uiso 1 1 calc R . . . .
C6 C 0.1246(4) 0.3470(4) 0.3034(3) 0.0393(11) Uani 1 1 d . . . . .
C7 C 0.0945(4) 0.3783(4) 0.1468(3) 0.0416(12) Uani 1 1 d . . . . .
H7 H 0.0462 0.3296 0.1440 0.050 Uiso 1 1 calc R . . . .
C8 C 0.3930(4) 0.0892(4) 0.7990(3) 0.0390(12) Uani 1 1 d . . . . .
C9 C 0.2830(4) -0.1304(4) 0.7142(3) 0.0356(11) Uani 1 1 d . . . . .
H9 H 0.3280 -0.1270 0.7636 0.043 Uiso 1 1 calc R . . . .
C10 C 0.2230(4) 0.5078(4) 0.1509(3) 0.0352(11) Uani 1 1 d . . . . .
H10 H 0.2699 0.5559 0.1512 0.042 Uiso 1 1 calc R . . . .
C11 C 0.4462(4) 0.5935(4) 0.4801(3) 0.0433(12) Uani 1 1 d . . . . .
H11A H 0.4879 0.6108 0.4539 0.065 Uiso 1 1 calc GR . . . .
H11B H 0.4815 0.5659 0.5151 0.065 Uiso 1 1 calc GR . . . .
H11C H 0.4290 0.6456 0.5119 0.065 Uiso 1 1 calc GR . . . .
C12 C 0.1150(4) 0.5213(4) 0.1302(3) 0.0357(11) Uani 1 1 d . . . . .
C13 C 0.0480(4) 0.4531(4) 0.1280(3) 0.0365(11) Uani 1 1 d . . . . .
C14 C 0.2942(4) 0.0207(3) 0.8741(3) 0.0343(10) Uani 1 1 d . . . . .
C15 C 0.3733(4) 0.0595(4) 1.0202(3) 0.0430(12) Uani 1 1 d . . . . .
C16 C 0.4021(4) 0.6064(3) 0.3044(3) 0.0342(10) Uani 1 1 d . . . . .
C17 C 0.1512(5) 0.3470(4) 0.0893(3) 0.0467(13) Uani 1 1 d . U . . .
C18 C 0.1049(4) 0.0720(4) 0.7755(4) 0.0461(13) Uani 1 1 d . . . . .
H18 H 0.0915 0.0199 0.7844 0.055 Uiso 1 1 calc R . . . .
F10 F 0.5632(5) -0.0543(5) 0.6822(6) 0.149(3) Uani 1 1 d . . . . .
C19 C 0.2300(4) -0.0505(4) 0.8730(4) 0.0399(11) Uani 1 1 d . . . . .
H19 H 0.1809 -0.0889 0.8239 0.048 Uiso 1 1 calc R . . . .
C20 C 0.4738(4) 0.4778(4) 0.2334(3) 0.0427(12) Uani 1 1 d . . . . .
H20 H 0.4044 0.4473 0.1990 0.051 Uiso 1 1 calc R . . . .
C21 C 0.3291(5) 0.7262(4) 0.3838(4) 0.0449(13) Uani 1 1 d . . . . .
H21 H 0.3062 0.6784 0.3995 0.054 Uiso 1 1 calc R . . . .
C22 C 0.2561(4) -0.2096(4) 0.6457(4) 0.0439(13) Uani 1 1 d . . . . .
O1 O 0.1444(5) 0.6543(4) 0.1134(4) 0.0473(15) Uani 0.65 1 d . . P A 1
C23 C 0.1385(4) 0.2265(4) 0.7495(3) 0.0386(11) Uani 1 1 d . . . . .
C24 C 0.4757(4) 0.5774(4) 0.2724(3) 0.0399(12) Uani 1 1 d . . . . .
C25 C 0.5529(4) 0.6440(5) 0.2820(4) 0.0509(14) Uani 1 1 d . . . . .
H25 H 0.6023 0.6278 0.2612 0.061 Uiso 1 1 calc R . . . .
F11 F -0.0761(5) 0.0428(6) 0.8014(7) 0.153(4) Uani 1 1 d . . . . .
C26 C -0.0188(5) 0.2991(5) 0.3307(5) 0.0580(17) Uani 1 1 d . . . . .
H26 H -0.0781 0.3079 0.3389 0.070 Uiso 1 1 calc R . . . .
C27 C 0.0462(4) 0.1962(4) 0.7474(4) 0.0450(13) Uani 1 1 d . . . . .
H27 H -0.0041 0.2274 0.7379 0.054 Uiso 1 1 calc R . . . .
C28 C 0.2435(4) -0.0555(4) 0.7104(3) 0.0353(11) Uani 1 1 d . . . . .
C29 C 0.4875(5) 0.7611(4) 0.3542(4) 0.0512(14) Uani 1 1 d . . . . .
H29 H 0.4928 0.8222 0.3809 0.061 Uiso 1 1 calc R . . . .
C30 C 0.4404(5) 0.1784(4) 0.8528(4) 0.0478(14) Uani 1 1 d . . . . .
H30 H 0.4061 0.2124 0.8823 0.057 Uiso 1 1 calc R . . . .
C31 C 0.4079(4) 0.6978(4) 0.3474(3) 0.0390(11) Uani 1 1 d . . . . .
C32 C 0.2178(4) 0.4160(4) 0.0908(3) 0.0426(13) Uani 1 1 d . U . . .
C33 C 0.4501(4) 0.0435(4) 0.7559(4) 0.0452(13) Uani 1 1 d . . . . .
H33 H 0.4228 -0.0153 0.7183 0.054 Uiso 1 1 calc R . . . .
C34 C 0.0294(4) 0.1175(5) 0.7598(5) 0.0531(16) Uani 1 1 d . . . . .
C35 C 0.5561(5) 0.7321(5) 0.3215(5) 0.0595(17) Uani 1 1 d . . . . .
H35 H 0.6080 0.7746 0.3264 0.071 Uiso 1 1 calc R . . . .
C36 C 0.0135(6) 0.2229(5) 0.3323(5) 0.0618(18) Uani 1 1 d . . . . .
H36 H -0.0234 0.1811 0.3427 0.074 Uiso 1 1 calc R . . . .
C37 C 0.0819(5) 0.5912(4) 0.1096(3) 0.0464(14) Uani 1 1 d . . . . .
H37 H 0.1259 0.6365 0.1091 0.056 Uiso 0.35 1 calc R . P A 2
F12 F 0.0590(7) -0.2232(6) 0.4280(3) 0.155(4) Uani 1 1 d . U . . .
C38 C 0.2382(5) -0.0649(4) 0.9440(4) 0.0487(14) Uani 1 1 d . . . . .
C39 C 0.1758(4) -0.0655(4) 0.6357(4) 0.0435(13) Uani 1 1 d . . . . .
H39 H 0.1482 -0.0173 0.6308 0.052 Uiso 1 1 calc R . . . .
C40 C -0.0529(5) 0.4532(6) 0.1076(4) 0.0581(18) Uani 1 1 d . . . . .
H40 H -0.0976 0.4076 0.1071 0.070 Uiso 0.65 1 calc R . P B 1
C41 C 0.3102(5) -0.0109(4) 1.0186(4) 0.0489(14) Uani 1 1 d . . . . .
H41 H 0.3159 -0.0215 1.0655 0.059 Uiso 1 1 calc R . . . .
C42 C 0.1881(5) -0.2183(4) 0.5716(4) 0.0521(15) Uani 1 1 d . . . . .
H42 H 0.1701 -0.2714 0.5259 0.063 Uiso 1 1 calc R . . . .
C43 C 0.2697(5) 0.4239(5) 0.5099(4) 0.0510(14) Uani 1 1 d . . . . .
C44 C 0.5073(5) 0.4369(5) 0.2976(4) 0.0584(17) Uani 1 1 d . . . . .
H44A H 0.5731 0.4691 0.3355 0.088 Uiso 1 1 calc GR . . . .
H44B H 0.5080 0.3750 0.2712 0.088 Uiso 1 1 calc GR . . . .
H44C H 0.4618 0.4410 0.3263 0.088 Uiso 1 1 calc GR . . . .
C45 C 0.1476(5) -0.1454(5) 0.5676(4) 0.0514(15) Uani 1 1 d . . . . .
F13 F -0.1403(6) 0.1195(8) 0.7277(12) 0.108(7) Uani 0.68(2) 1 d . . P C 2
C46 C -0.0196(6) 0.5909(5) 0.0898(4) 0.060(2) Uani 1 1 d . . . . .
H46 H -0.0430 0.6378 0.0775 0.072 Uiso 1 1 calc R . . . .
C47 C 0.0361(5) 0.3637(4) 0.3170(4) 0.0479(14) Uani 1 1 d . . . . .
O2 O 0.0841(5) 0.1967(5) 0.0363(5) 0.0569(17) Uani 0.65 1 d . . P D 1
F14 F 0.5911(7) 0.3228(5) 0.9971(4) 0.142(3) Uani 1 1 d . . . . .
C48 C 0.1614(5) 0.3111(5) 0.7369(4) 0.0514(15) Uani 1 1 d . . . . .
C49 C 0.3067(5) -0.2852(4) 0.6525(4) 0.0533(15) Uani 1 1 d . . . . .
C50 C 0.5347(6) 0.2175(5) 0.8635(5) 0.0621(18) Uani 1 1 d . . . . .
C51 C 0.2299(8) 0.3760(7) 0.5520(5) 0.085(3) Uani 1 1 d . . . . .
H51A H 0.1669 0.3363 0.5153 0.127 Uiso 1 1 calc GR . . . .
H51B H 0.2209 0.4186 0.5982 0.127 Uiso 1 1 calc GR . . . .
H51C H 0.2759 0.3418 0.5702 0.127 Uiso 1 1 calc GR . . . .
C52 C 0.5890(6) 0.1711(5) 0.8204(5) 0.0657(19) Uani 1 1 d . . . . .
H52 H 0.6523 0.1981 0.8268 0.079 Uiso 1 1 calc R . . . .
C53 C 0.4527(5) 0.1233(5) 1.0989(4) 0.0560(16) Uani 1 1 d . . . . .
C54 C 0.0991(6) 0.2077(5) 0.3188(6) 0.069(2) Uani 1 1 d . . . . .
H54 H 0.1184 0.1544 0.3181 0.083 Uiso 1 1 calc R . . . .
F15 F 0.6896(6) 0.0261(7) 0.7714(6) 0.175(4) Uani 1 1 d . . . . .
C55 C 0.5360(5) 0.4581(5) 0.1779(5) 0.0643(19) Uani 1 1 d . . . . .
H55A H 0.5144 0.4836 0.1377 0.096 Uiso 1 1 calc GR . . . .
H55B H 0.5270 0.3944 0.1512 0.096 Uiso 1 1 calc GR . . . .
H55C H 0.6053 0.4841 0.2103 0.096 Uiso 1 1 calc GR . . . .
C56 C 0.5456(5) 0.0837(5) 0.7678(5) 0.0573(17) Uani 1 1 d . . . . .
C57 C -0.0851(5) 0.5233(6) 0.0880(4) 0.064(2) Uani 1 1 d . . . . .
H57 H -0.1526 0.5243 0.0733 0.077 Uiso 1 1 calc R . . . .
C58 C 0.2399(6) 0.7357(6) 0.3209(5) 0.068(2) Uani 1 1 d . . . . .
H58A H 0.2601 0.7829 0.3051 0.102 Uiso 1 1 calc GR . . . .
H58B H 0.1895 0.7499 0.3437 0.102 Uiso 1 1 calc GR . . . .
H58C H 0.2137 0.6803 0.2739 0.102 Uiso 1 1 calc GR . . . .
C59 C 0.1585(6) 0.2703(5) 0.3059(5) 0.0642(19) Uani 1 1 d . . . . .
F16 F 0.0775(6) -0.1534(7) 0.8922(6) 0.184(5) Uani 1 1 d . . . . .
C60 C 0.2720(6) 0.3966(8) 0.0399(4) 0.072(3) Uani 1 1 d . U . . .
H60 H 0.3169 0.4423 0.0408 0.087 Uiso 0.65 1 calc R . P E 1
C61 C 0.3716(6) 0.8132(5) 0.4610(5) 0.0612(17) Uani 1 1 d . . . . .
H61A H 0.4273 0.8054 0.5003 0.092 Uiso 1 1 calc GR . . . .
H61B H 0.3209 0.8270 0.4836 0.092 Uiso 1 1 calc GR . . . .
H61C H 0.3932 0.8615 0.4470 0.092 Uiso 1 1 calc GR . . . .
F17 F -0.1126(6) -0.0044(7) 0.6746(9) 0.155(5) Uani 0.75 1 d . U P C 2
F18 F -0.0190(19) -0.200(6) 0.482(2) 0.16(3) Uani 0.43(6) 1 d . . P F 2
F19 F 0.6597(8) 0.3488(5) 0.9189(6) 0.194(5) Uani 1 1 d . . . . .
C62 C 0.0024(5) 0.4515(5) 0.3179(5) 0.0582(17) Uani 1 1 d . . . . .
H62 H 0.0214 0.4678 0.2775 0.070 Uiso 1 1 calc R . . . .
B1 B 0.2837(4) 0.0396(4) 0.7900(4) 0.0346(12) Uani 1 1 d . . . . .
F20 F 0.1620(7) -0.1395(6) 1.0057(4) 0.184(5) Uani 1 1 d . . . . .
C63 C 0.6026(6) 0.0308(6) 0.7207(7) 0.077(3) Uani 1 1 d . . . . .
C64 C 0.1409(7) 0.2590(5) 0.0373(5) 0.077(3) Uani 1 1 d . U . . .
H64 H 0.0978 0.2120 0.0365 0.092 Uiso 0.35 1 calc R . P D 2
F21 F 0.6265(8) 0.0613(6) 0.6758(7) 0.193(5) Uani 1 1 d . . . . .
C65 C 0.2593(8) 0.3105(9) -0.0114(5) 0.104(4) Uani 1 1 d . U . . .
H65 H 0.2952 0.2983 -0.0461 0.125 Uiso 1 1 calc R . . . .
C66 C 0.0702(8) -0.1511(8) 0.4888(5) 0.086(3) Uani 1 1 d . . . . .
C67 C 0.1964(10) 0.2425(8) -0.0136(5) 0.111(5) Uani 1 1 d . U . . .
H67 H 0.1897 0.1842 -0.0491 0.133 Uiso 1 1 calc R . . . .
F22 F 0.5196(8) 0.3668(4) 0.9103(6) 0.176(4) Uani 1 1 d . . . . .
C68 C 0.1670(8) -0.1423(6) 0.9394(5) 0.079(3) Uani 1 1 d . . . . .
C69 C -0.1102(6) 0.4410(7) 0.2937(8) 0.092(3) Uani 1 1 d . . . . .
H69A H -0.1431 0.3868 0.2462 0.138 Uiso 1 1 calc GR . . . .
H69B H -0.1291 0.4915 0.2817 0.138 Uiso 1 1 calc GR . . . .
H69C H -0.1295 0.4381 0.3378 0.138 Uiso 1 1 calc GR . . . .
C70 C 0.0566(7) 0.5262(5) 0.3995(6) 0.080(2) Uani 1 1 d . . . . .
H70A H 0.0421 0.5109 0.4409 0.119 Uiso 1 1 calc GR . . . .
H70B H 0.0354 0.5804 0.3991 0.119 Uiso 1 1 calc GR . . . .
H70C H 0.1272 0.5350 0.4108 0.119 Uiso 1 1 calc GR . . . .
F23 F 0.063(5) -0.0809(13) 0.478(2) 0.18(2) Uani 0.49(5) 1 d . U P F 2
C71 C 0.2544(8) 0.2523(6) 0.2923(10) 0.119(5) Uani 1 1 d . . . . .
H71 H 0.2896 0.3070 0.2925 0.143 Uiso 1 1 calc R . . . .
O2A O 0.3245(12) 0.4418(10) 0.0378(8) 0.055(3) Uani 0.35 1 d . . P G 2
O1A O -0.1118(8) 0.4098(9) 0.1231(8) 0.051(3) Uani 0.35 1 d . . P H 2
C72 C 0.5813(8) 0.3111(6) 0.9238(7) 0.090(3) Uani 1 1 d . . . . .
C73 C -0.0724(7) 0.0786(8) 0.7530(11) 0.130(6) Uani 1 1 d . . . . .
F24 F 0.1841(11) -0.2167(5) 0.9054(10) 0.240(7) Uani 1 1 d . . . . .
Cl2 Cl 0.3424(10) 1.0322(6) 0.5631(6) 0.101(3) Uani 0.25 1 d . U P . .
C74 C 0.1083(9) 0.7246(7) 0.0905(8) 0.073(4) Uani 0.65 1 d . . P . .
H74A H 0.0827 0.7045 0.0321 0.109 Uiso 0.65 1 calc GR . P A .
H74B H 0.1619 0.7764 0.1132 0.109 Uiso 0.65 1 calc GR . P A .
H74C H 0.0561 0.7400 0.1109 0.109 Uiso 0.65 1 calc GR . P A .
C75 C 0.3246(8) 0.2292(8) 0.3614(8) 0.141(6) Uani 1 1 d . . . . .
H75A H 0.3265 0.2696 0.4133 0.211 Uiso 1 1 calc GR . . . .
H75B H 0.3906 0.2352 0.3596 0.211 Uiso 1 1 calc GR . . . .
H75C H 0.3000 0.1686 0.3537 0.211 Uiso 1 1 calc GR . . . .
C76 C 0.2341(11) 0.1797(12) 0.2129(8) 0.153(7) Uani 1 1 d . . . . .
H76A H 0.2004 0.1249 0.2114 0.230 Uiso 1 1 calc GR . . . .
H76B H 0.2960 0.1717 0.2051 0.230 Uiso 1 1 calc GR . . . .
H76C H 0.1928 0.1949 0.1702 0.230 Uiso 1 1 calc GR . . . .
C77 C 0.0847(12) 0.1061(8) -0.0115(10) 0.092(5) Uani 0.65 1 d . . P D 1
H77A H 0.0565 0.0952 -0.0685 0.138 Uiso 0.65 1 calc GR . P D 1
H77B H 0.0459 0.0647 0.0004 0.138 Uiso 0.65 1 calc GR . P D 1
H77C H 0.1521 0.0981 0.0017 0.138 Uiso 0.65 1 calc GR . P D 1
C78 C 0.3817(16) 0.4175(16) -0.0156(13) 0.064(5) Uani 0.35 1 d . . P G 2
H78A H 0.3369 0.3917 -0.0714 0.096 Uiso 0.35 1 calc GR . P G 2
H78B H 0.4188 0.3747 -0.0035 0.096 Uiso 0.35 1 calc GR . P G 2
H78C H 0.4270 0.4702 -0.0070 0.096 Uiso 0.35 1 calc GR . P G 2
C79 C -0.2143(14) 0.4172(18) 0.1006(17) 0.075(7) Uani 0.35 1 d . . P H 2
H79A H -0.2431 0.3997 0.0426 0.112 Uiso 0.35 1 calc GR . P H 2
H79B H -0.2177 0.4782 0.1273 0.112 Uiso 0.35 1 calc GR . P H 2
H79C H -0.2505 0.3787 0.1169 0.112 Uiso 0.35 1 calc GR . P H 2
Cl1 Cl 0.2096(11) 1.1227(10) 0.4978(12) 0.145(6) Uani 0.25 1 d . U P . .
C80 C 0.287(5) 1.066(6) 0.474(4) 0.25(6) Uani 0.25 1 d . . P . .
H80A H 0.3385 1.1024 0.4674 0.299 Uiso 0.25 1 calc R . P . .
H80B H 0.2540 1.0138 0.4243 0.299 Uiso 0.25 1 calc R . P . .
F25 F -0.103(2) 0.1622(13) 0.814(3) 0.111(13) Uani 0.32(2) 1 d . . P C 1
F26 F -0.139(2) 0.074(3) 0.710(3) 0.155(5) Uani 0.25 1 d . U P C 1
F27 F -0.004(2) -0.123(3) 0.4966(8) 0.123(14) Uani 0.57(6) 1 d . . P F 1
F28 F 0.1162(16) -0.108(3) 0.4532(13) 0.125(10) Uani 0.51(5) 1 d . U P F 1

loop_
_atom_site_aniso_label
_atom_site_aniso_U_11
_atom_site_aniso_U_22
_atom_site_aniso_U_33
_atom_site_aniso_U_23
_atom_site_aniso_U_13
_atom_site_aniso_U_12
Pd1 0.0406(2) 0.0403(2) 0.0369(2) 0.02223(16) 0.01617(16) 0.01498(16)
F1 0.095(3) 0.085(3) 0.094(3) 0.068(3) 0.059(3) 0.038(3)
F2 0.065(2) 0.058(2) 0.097(3) 0.051(2) 0.029(2) 0.032(2)
N2 0.033(2) 0.032(2) 0.039(2) 0.0193(18) 0.0153(18) 0.0123(17)
F3 0.107(4) 0.065(3) 0.086(3) 0.042(2) 0.048(3) 0.048(3)
N1 0.035(2) 0.036(2) 0.036(2) 0.0182(18) 0.0184(18) 0.0171(18)
F4 0.096(4) 0.059(3) 0.064(3) 0.002(2) 0.001(2) 0.019(2)
F5 0.048(2) 0.140(5) 0.059(3) 0.020(3) 0.013(2) 0.003(3)
F6 0.067(3) 0.051(2) 0.105(4) 0.040(2) 0.011(2) 0.008(2)
C1 0.038(3) 0.037(3) 0.042(3) 0.024(2) 0.018(2) 0.018(2)
N3 0.055(3) 0.054(3) 0.039(2) 0.028(2) 0.021(2) 0.019(2)
F7 0.098(4) 0.105(4) 0.047(2) 0.041(2) 0.002(2) 0.002(3)
F8 0.128(5) 0.047(2) 0.091(4) 0.002(2) 0.012(3) 0.034(3)
F9 0.083(3) 0.092(3) 0.162(5) 0.075(4) 0.080(4) 0.058(3)
C2 0.039(3) 0.037(3) 0.033(2) 0.015(2) 0.016(2) 0.018(2)
C3 0.035(3) 0.034(2) 0.035(2) 0.017(2) 0.018(2) 0.015(2)
C4 0.032(3) 0.040(3) 0.041(3) 0.017(2) 0.014(2) 0.014(2)
C5 0.038(3) 0.044(3) 0.041(3) 0.023(2) 0.019(2) 0.018(2)
C6 0.043(3) 0.037(3) 0.046(3) 0.023(2) 0.020(2) 0.007(2)
C7 0.038(3) 0.044(3) 0.044(3) 0.025(2) 0.008(2) 0.006(2)
C8 0.043(3) 0.043(3) 0.046(3) 0.027(2) 0.021(2) 0.018(2)
C9 0.033(3) 0.039(3) 0.041(3) 0.017(2) 0.017(2) 0.016(2)
C10 0.030(2) 0.046(3) 0.039(3) 0.023(2) 0.017(2) 0.012(2)
C11 0.042(3) 0.047(3) 0.041(3) 0.022(2) 0.009(2) 0.010(2)
C12 0.041(3) 0.041(3) 0.029(2) 0.016(2) 0.013(2) 0.021(2)
C13 0.032(3) 0.049(3) 0.036(3) 0.022(2) 0.013(2) 0.016(2)
C14 0.032(3) 0.039(3) 0.039(3) 0.020(2) 0.015(2) 0.017(2)
C15 0.045(3) 0.051(3) 0.038(3) 0.020(3) 0.016(2) 0.019(3)
C16 0.034(3) 0.038(3) 0.037(3) 0.019(2) 0.015(2) 0.012(2)
C17 0.057(3) 0.042(3) 0.036(3) 0.013(2) 0.008(2) 0.025(3)
C18 0.042(3) 0.044(3) 0.070(4) 0.036(3) 0.025(3) 0.020(3)
F10 0.121(5) 0.106(5) 0.246(9) 0.029(6) 0.142(6) 0.034(4)
C19 0.041(3) 0.041(3) 0.043(3) 0.018(2) 0.019(2) 0.012(2)
C20 0.038(3) 0.051(3) 0.042(3) 0.015(3) 0.018(2) 0.018(2)
C21 0.052(3) 0.040(3) 0.052(3) 0.021(3) 0.026(3) 0.017(3)
C22 0.040(3) 0.041(3) 0.051(3) 0.013(3) 0.022(3) 0.011(2)
O1 0.046(3) 0.052(4) 0.053(4) 0.038(3) 0.011(3) 0.013(3)
C23 0.046(3) 0.040(3) 0.039(3) 0.021(2) 0.019(2) 0.019(2)
C24 0.036(3) 0.048(3) 0.041(3) 0.022(2) 0.017(2) 0.013(2)
C25 0.037(3) 0.064(4) 0.060(4) 0.026(3) 0.026(3) 0.013(3)
F11 0.080(4) 0.198(7) 0.315(12) 0.203(9) 0.122(6) 0.071(5)
C26 0.056(4) 0.057(4) 0.078(5) 0.037(4) 0.035(4) 0.010(3)
C27 0.045(3) 0.050(3) 0.055(3) 0.031(3) 0.020(3) 0.029(3)
C28 0.033(3) 0.042(3) 0.040(3) 0.020(2) 0.019(2) 0.014(2)
C29 0.063(4) 0.040(3) 0.059(4) 0.025(3) 0.026(3) 0.008(3)
C30 0.061(4) 0.043(3) 0.056(3) 0.028(3) 0.030(3) 0.018(3)
C31 0.043(3) 0.038(3) 0.043(3) 0.020(2) 0.018(2) 0.011(2)
C32 0.035(3) 0.064(4) 0.032(3) 0.019(3) 0.010(2) 0.026(3)
C33 0.042(3) 0.053(3) 0.061(4) 0.035(3) 0.028(3) 0.021(3)
C34 0.035(3) 0.057(4) 0.085(5) 0.043(4) 0.025(3) 0.022(3)
C35 0.048(4) 0.059(4) 0.074(5) 0.028(4) 0.027(3) 0.000(3)
C36 0.062(4) 0.057(4) 0.082(5) 0.043(4) 0.031(4) 0.000(3)
C37 0.069(4) 0.044(3) 0.033(3) 0.021(2) 0.018(3) 0.024(3)
F12 0.206(8) 0.154(7) 0.048(3) 0.008(4) -0.007(4) 0.085(7)
C38 0.050(3) 0.053(3) 0.049(3) 0.027(3) 0.018(3) 0.010(3)
C39 0.041(3) 0.056(3) 0.043(3) 0.025(3) 0.019(2) 0.021(3)
C40 0.045(3) 0.101(6) 0.054(4) 0.050(4) 0.026(3) 0.029(4)
C41 0.059(4) 0.056(3) 0.046(3) 0.031(3) 0.023(3) 0.021(3)
C42 0.056(4) 0.052(3) 0.046(3) 0.010(3) 0.024(3) 0.015(3)
C43 0.048(3) 0.059(4) 0.051(3) 0.030(3) 0.016(3) 0.007(3)
C44 0.061(4) 0.061(4) 0.057(4) 0.026(3) 0.018(3) 0.034(3)
C45 0.051(3) 0.068(4) 0.037(3) 0.017(3) 0.017(3) 0.023(3)
F13 0.038(4) 0.087(8) 0.244(19) 0.110(11) 0.053(6) 0.036(4)
C46 0.080(5) 0.074(4) 0.035(3) 0.024(3) 0.018(3) 0.058(4)
C47 0.050(3) 0.046(3) 0.059(4) 0.026(3) 0.027(3) 0.010(3)
O2 0.058(4) 0.039(4) 0.064(4) 0.010(3) 0.018(3) 0.018(3)
F14 0.204(8) 0.099(5) 0.083(4) 0.004(3) 0.056(5) -0.045(5)
C48 0.048(3) 0.056(4) 0.067(4) 0.039(3) 0.022(3) 0.024(3)
C49 0.059(4) 0.043(3) 0.062(4) 0.015(3) 0.029(3) 0.023(3)
C50 0.063(4) 0.057(4) 0.069(4) 0.033(4) 0.022(4) -0.003(3)
C51 0.106(7) 0.096(6) 0.071(5) 0.056(5) 0.035(5) 0.009(5)
C52 0.051(4) 0.074(5) 0.092(6) 0.046(4) 0.037(4) 0.010(4)
C53 0.056(4) 0.072(4) 0.039(3) 0.024(3) 0.012(3) 0.016(3)
C54 0.071(5) 0.046(4) 0.105(6) 0.045(4) 0.031(4) 0.019(3)
F15 0.115(6) 0.232(10) 0.211(9) 0.085(8) 0.082(6) 0.116(7)
C55 0.057(4) 0.073(5) 0.068(4) 0.016(4) 0.036(4) 0.030(4)
C56 0.049(4) 0.071(4) 0.082(5) 0.048(4) 0.038(3) 0.028(3)
C57 0.048(4) 0.119(7) 0.050(4) 0.046(4) 0.026(3) 0.048(4)
C58 0.067(5) 0.084(5) 0.067(4) 0.031(4) 0.029(4) 0.050(4)
C59 0.067(4) 0.049(4) 0.102(6) 0.045(4) 0.041(4) 0.028(3)
F16 0.119(6) 0.243(11) 0.157(7) 0.129(8) -0.012(5) -0.097(7)
C60 0.047(4) 0.135(8) 0.033(3) 0.023(4) 0.014(3) 0.047(5)
C61 0.070(5) 0.050(4) 0.063(4) 0.013(3) 0.035(4) 0.010(3)
F17 0.058(4) 0.110(7) 0.274(14) 0.113(9) -0.005(6) -0.018(4)
F18 0.066(11) 0.30(7) 0.087(16) 0.08(3) -0.020(9) -0.03(2)
F19 0.203(9) 0.115(6) 0.222(10) -0.011(6) 0.138(8) -0.084(6)
C62 0.054(4) 0.058(4) 0.086(5) 0.039(4) 0.040(4) 0.020(3)
B1 0.036(3) 0.038(3) 0.036(3) 0.017(2) 0.016(2) 0.019(2)
F20 0.227(9) 0.195(8) 0.079(4) 0.065(5) 0.023(5) -0.116(7)
C63 0.057(4) 0.085(6) 0.137(8) 0.067(6) 0.066(5) 0.033(4)
C64 0.089(6) 0.051(4) 0.054(4) 0.007(3) -0.013(4) 0.032(4)
F21 0.319(12) 0.210(8) 0.300(11) 0.207(9) 0.279(11) 0.208(9)
C65 0.097(7) 0.151(10) 0.041(4) 0.004(6) 0.011(4) 0.092(7)
C66 0.101(7) 0.101(7) 0.038(4) 0.010(4) 0.013(4) 0.043(6)
C67 0.134(9) 0.100(7) 0.047(4) -0.018(5) -0.005(5) 0.090(7)
F22 0.252(11) 0.049(3) 0.185(9) 0.024(4) 0.051(8) 0.021(5)
C68 0.098(7) 0.069(5) 0.060(4) 0.033(4) 0.020(4) -0.020(5)
C69 0.063(5) 0.085(6) 0.162(10) 0.073(7) 0.054(6) 0.032(5)
C70 0.088(6) 0.061(5) 0.096(6) 0.025(4) 0.043(5) 0.035(4)
F23 0.24(4) 0.092(11) 0.102(18) 0.037(11) -0.09(2) 0.036(16)
C71 0.109(8) 0.067(5) 0.258(17) 0.099(8) 0.117(10) 0.053(6)
O2A 0.066(9) 0.063(8) 0.040(7) 0.013(6) 0.029(7) 0.027(7)
O1A 0.027(5) 0.062(7) 0.062(7) 0.030(6) 0.010(5) 0.008(5)
C72 0.101(7) 0.053(5) 0.108(8) 0.024(5) 0.044(6) -0.012(5)
C73 0.048(5) 0.125(9) 0.295(18) 0.163(12) 0.065(8) 0.046(6)
F24 0.307(15) 0.071(5) 0.426(19) 0.090(8) 0.260(15) 0.016(6)
Cl2 0.161(10) 0.054(4) 0.072(5) 0.030(4) 0.019(6) 0.001(5)
C74 0.074(8) 0.050(6) 0.081(8) 0.044(6) -0.009(6) 0.006(5)
C75 0.074(7) 0.099(8) 0.164(12) -0.021(8) -0.001(7) 0.051(6)
C76 0.183(13) 0.282(19) 0.129(10) 0.148(12) 0.119(10) 0.183(14)
C77 0.098(11) 0.044(6) 0.111(12) 0.005(7) 0.033(9) 0.018(7)
C78 0.063(12) 0.082(14) 0.064(12) 0.028(11) 0.048(11) 0.016(11)
C79 0.030(9) 0.101(18) 0.112(19) 0.061(16) 0.027(11) 0.016(10)
Cl1 0.123(10) 0.111(9) 0.204(16) 0.056(10) 0.056(10) 0.064(9)
C80 0.14(5) 0.30(10) 0.12(5) -0.12(6) 0.05(4) 0.01(6)
F25 0.091(16) 0.067(11) 0.21(4) 0.042(16) 0.11(2) 0.028(11)
F26 0.058(4) 0.110(7) 0.274(14) 0.113(9) -0.005(6) -0.018(4)
F27 0.086(15) 0.19(3) 0.061(6) 0.017(11) -0.003(7) 0.087(17)
F28 0.121(12) 0.20(2) 0.089(10) 0.108(13) 0.021(9) 0.043(12)

loop_
_atom_type_symbol
_atom_type_description
_atom_type_scat_dispersion_real
_atom_type_scat_dispersion_imag
_atom_type_scat_source
C C 0.0181 0.0091 'International Tables Vol C Tables 4.2.6.8 and 6.1.1.4'
H H 0.0000 0.0000 'International Tables Vol C Tables 4.2.6.8 and 6.1.1.4'
B B 0.0090 0.0039 'International Tables Vol C Tables 4.2.6.8 and 6.1.1.4'
Cl Cl 0.3639 0.7018 'International Tables Vol C Tables 4.2.6.8 and 6.1.1.4'
F F 0.0727 0.0534 'International Tables Vol C Tables 4.2.6.8 and 6.1.1.4'
N N 0.0311 0.0180 'International Tables Vol C Tables 4.2.6.8 and 6.1.1.4'
O O 0.0492 0.0322 'International Tables Vol C Tables 4.2.6.8 and 6.1.1.4'
Pd Pd 0.1215 3.9337 'International Tables Vol C Tables 4.2.6.8 and 6.1.1.4'

loop_
_geom_angle_atom_site_label_1
_geom_angle_atom_site_label_2
_geom_angle_atom_site_label_3
_geom_angle
_geom_angle_site_symmetry_1
_geom_angle_site_symmetry_3
_geom_angle_publ_flag
N1 Pd1 N2 78.83(17) . . ?
N3 Pd1 N2 94.52(19) . . ?
N3 Pd1 N1 173.3(2) . . ?
N3 Pd1 C11 90.1(2) . . ?
C11 Pd1 N2 175.4(2) . . ?
C11 Pd1 N1 96.6(2) . . ?
C1 N2 Pd1 112.4(4) . . ?
C1 N2 C6 123.1(5) . . ?
C6 N2 Pd1 124.5(3) . . ?
C3 N1 Pd1 114.1(3) . . ?
C3 N1 C16 120.9(4) . . ?
C16 N1 Pd1 124.9(3) . . ?
N2 C1 C3 117.3(5) . . ?
N2 C1 C7 130.7(5) . . ?
C3 C1 C7 112.0(4) . . ?
C43 N3 Pd1 164.8(5) . . ?
C5 C2 C18 115.3(5) . . ?
C5 C2 B1 125.1(5) . . ?
C18 C2 B1 119.3(5) . . ?
N1 C3 C1 117.2(4) . . ?
N1 C3 C10 130.3(5) . . ?
C1 C3 C10 112.4(4) . . ?
C14 C4 H4 118.9 . . ?
C15 C4 H4 118.9 . . ?
C15 C4 C14 122.2(5) . . ?
C2 C5 H5 119.0 . . ?
C2 C5 C23 121.9(5) . . ?
C23 C5 H5 119.0 . . ?
C47 C6 N2 120.1(5) . . ?
C59 C6 N2 117.7(5) . . ?
C59 C6 C47 121.7(5) . . ?
C1 C7 H7 113.6 . . ?
C1 C7 C13 103.5(4) . . ?
C1 C7 C17 105.1(5) . . ?
C13 C7 H7 113.6 . . ?
C17 C7 H7 113.6 . . ?
C17 C7 C13 106.6(4) . . ?
C30 C8 C33 114.4(5) . . ?
C30 C8 B1 123.5(5) . . ?
C33 C8 B1 122.0(5) . . ?
C22 C9 H9 119.4 . . ?
C22 C9 C28 121.2(5) . . ?
C28 C9 H9 119.4 . . ?
C3 C10 H10 113.5 . . ?
C3 C10 C12 104.4(4) . . ?
C3 C10 C32 105.1(4) . . ?
C12 C10 H10 113.5 . . ?
C32 C10 H10 113.5 . . ?
C32 C10 C12 106.1(4) . . ?
Pd1 C11 H11A 109.5 . . ?
Pd1 C11 H11B 109.5 . . ?
Pd1 C11 H11C 109.5 . . ?
H11A C11 H11B 109.5 . . ?
H11A C11 H11C 109.5 . . ?
H11B C11 H11C 109.5 . . ?
C13 C12 C10 114.0(4) . . ?
C13 C12 C37 120.3(5) . . ?
C37 C12 C10 125.6(5) . . ?
C12 C13 C7 114.2(4) . . ?
C12 C13 C40 121.3(5) . . ?
C40 C13 C7 124.4(6) . . ?
C4 C14 C19 115.7(5) . . ?
C4 C14 B1 122.6(5) . . ?
C19 C14 B1 121.8(5) . . ?
C4 C15 C53 117.3(6) . . ?
C41 C15 C4 121.7(6) . . ?
C41 C15 C53 120.9(5) . . ?
C24 C16 N1 119.3(5) . . ?
C31 C16 N1 118.7(4) . . ?
C31 C16 C24 121.9(5) . . ?
C32 C17 C7 114.1(5) . . ?
C64 C17 C7 126.4(7) . . ?
C64 C17 C32 119.6(7) . . ?
C2 C18 H18 118.8 . . ?
C34 C18 C2 122.4(5) . . ?
C34 C18 H18 118.8 . . ?
C14 C19 H19 119.3 . . ?
C38 C19 C14 121.4(6) . . ?
C38 C19 H19 119.3 . . ?
C24 C20 H20 107.2 . . ?
C24 C20 C44 111.7(5) . . ?
C24 C20 C55 113.3(5) . . ?
C44 C20 H20 107.2 . . ?
C44 C20 C55 109.8(5) . . ?
C55 C20 H20 107.2 . . ?
C31 C21 H21 107.7 . . ?
C31 C21 C61 112.1(5) . . ?
C58 C21 H21 107.7 . . ?
C58 C21 C31 110.6(5) . . ?
C58 C21 C61 110.8(5) . . ?
C61 C21 H21 107.7 . . ?
C9 C22 C49 118.5(5) . . ?
C42 C22 C9 121.4(6) . . ?
C42 C22 C49 120.1(6) . . ?
C37 O1 C74 118.6(7) . . ?
C5 C23 C48 118.0(5) . . ?
C27 C23 C5 121.4(5) . . ?
C27 C23 C48 120.6(5) . . ?
C16 C24 C20 121.2(5) . . ?
C25 C24 C16 117.1(5) . . ?
C25 C24 C20 121.7(5) . . ?
C24 C25 H25 119.7 . . ?
C35 C25 C24 120.5(6) . . ?
C35 C25 H25 119.7 . . ?
C36 C26 H26 119.6 . . ?
C36 C26 C47 120.8(6) . . ?
C47 C26 H26 119.6 . . ?
C23 C27 H27 121.0 . . ?
C23 C27 C34 118.0(5) . . ?
C34 C27 H27 121.0 . . ?
C9 C28 B1 120.0(5) . . ?
C39 C28 C9 116.4(5) . . ?
C39 C28 B1 123.4(5) . . ?
C31 C29 H29 120.3 . . ?
C35 C29 H29 120.3 . . ?
C35 C29 C31 119.4(6) . . ?
C8 C30 H30 118.5 . . ?
C50 C30 C8 122.9(6) . . ?
C50 C30 H30 118.5 . . ?
C16 C31 C21 120.3(5) . . ?
C16 C31 C29 117.8(5) . . ?
C29 C31 C21 121.8(5) . . ?
C17 C32 C10 114.2(5) . . ?
C60 C32 C10 126.2(7) . . ?
C60 C32 C17 119.7(7) . . ?
C8 C33 H33 119.0 . . ?
C56 C33 C8 121.9(6) . . ?
C56 C33 H33 119.0 . . ?
C18 C34 C27 121.0(6) . . ?
C18 C34 C73 119.1(6) . . ?
C27 C34 C73 119.9(5) . . ?
C25 C35 C29 123.3(6) . . ?
C25 C35 H35 118.3 . . ?
C29 C35 H35 118.3 . . ?
C26 C36 H36 119.7 . . ?
C54 C36 C26 120.7(6) . . ?
C54 C36 H36 119.7 . . ?
C12 C37 H37 121.1 . . ?
C12 C37 C46 117.8(6) . . ?
O1 C37 C12 119.6(6) . . ?
O1 C37 C46 122.5(6) . . ?
C46 C37 H37 121.1 . . ?
C19 C38 C68 119.2(6) . . ?
C41 C38 C19 122.0(6) . . ?
C41 C38 C68 118.8(6) . . ?
C28 C39 H39 118.9 . . ?
C28 C39 C45 122.2(5) . . ?
C45 C39 H39 118.9 . . ?
C13 C40 H40 121.0 . . ?
C57 C40 C13 118.0(7) . . ?
C57 C40 H40 121.0 . . ?
O1A C40 C13 125.0(8) . . ?
O1A C40 C57 114.8(8) . . ?
C15 C41 C38 117.0(5) . . ?
C15 C41 H41 121.5 . . ?
C38 C41 H41 121.5 . . ?
C22 C42 H42 121.1 . . ?
C45 C42 C22 117.8(6) . . ?
C45 C42 H42 121.1 . . ?
N3 C43 C51 179.3(8) . . ?
C20 C44 H44A 109.5 . . ?
C20 C44 H44B 109.5 . . ?
C20 C44 H44C 109.5 . . ?
H44A C44 H44B 109.5 . . ?
H44A C44 H44C 109.5 . . ?
H44B C44 H44C 109.5 . . ?
C39 C45 C66 118.5(6) . . ?
C42 C45 C39 120.9(6) . . ?
C42 C45 C66 120.6(7) . . ?
C37 C46 H46 119.3 . . ?
C57 C46 C37 121.5(6) . . ?
C57 C46 H46 119.3 . . ?
C6 C47 C62 120.8(5) . . ?
C26 C47 C6 117.7(6) . . ?
C26 C47 C62 121.4(6) . . ?
C64 O2 C77 118.4(10) . . ?
F1 C48 F2 106.8(5) . . ?
F1 C48 F6 105.5(6) . . ?
F1 C48 C23 112.3(5) . . ?
F2 C48 F6 106.1(5) . . ?
F2 C48 C23 113.2(5) . . ?
F6 C48 C23 112.4(5) . . ?
F3 C49 F8 106.1(6) . . ?
F3 C49 F9 105.1(6) . . ?
F3 C49 C22 113.1(5) . . ?
F8 C49 F9 107.6(6) . . ?
F8 C49 C22 113.0(6) . . ?
F9 C49 C22 111.4(6) . . ?
C30 C50 C52 121.4(7) . . ?
C30 C50 C72 119.8(8) . . ?
C52 C50 C72 118.8(7) . . ?
C43 C51 H51A 109.5 . . ?
C43 C51 H51B 109.5 . . ?
C43 C51 H51C 109.5 . . ?
H51A C51 H51B 109.5 . . ?
H51A C51 H51C 109.5 . . ?
H51B C51 H51C 109.5 . . ?
C50 C52 H52 121.3 . . ?
C56 C52 C50 117.4(7) . . ?
C56 C52 H52 121.3 . . ?
F4 C53 F5 106.2(7) . . ?
F4 C53 F7 105.1(6) . . ?
F4 C53 C15 112.5(5) . . ?
F5 C53 F7 105.9(6) . . ?
F5 C53 C15 113.2(6) . . ?
F7 C53 C15 113.2(6) . . ?
C36 C54 H54 119.3 . . ?
C36 C54 C59 121.5(6) . . ?
C59 C54 H54 119.3 . . ?
C20 C55 H55A 109.5 . . ?
C20 C55 H55B 109.5 . . ?
C20 C55 H55C 109.5 . . ?
H55A C55 H55B 109.5 . . ?
H55A C55 H55C 109.5 . . ?
H55B C55 H55C 109.5 . . ?
C33 C56 C63 119.1(7) . . ?
C52 C56 C33 121.9(6) . . ?
C52 C56 C63 119.0(7) . . ?
C40 C57 H57 119.5 . . ?
C46 C57 C40 121.1(6) . . ?
C46 C57 H57 119.5 . . ?
C21 C58 H58A 109.5 . . ?
C21 C58 H58B 109.5 . . ?
C21 C58 H58C 109.5 . . ?
H58A C58 H58B 109.5 . . ?
H58A C58 H58C 109.5 . . ?
H58B C58 H58C 109.5 . . ?
C6 C59 C54 117.5(6) . . ?
C6 C59 C71 122.1(6) . . ?
C54 C59 C71 120.4(6) . . ?
C32 C60 H60 120.1 . . ?
C65 C60 C32 119.7(11) . . ?
C65 C60 H60 120.1 . . ?
O2A C60 C32 125.8(12) . . ?
O2A C60 C65 114.5(11) . . ?
C21 C61 H61A 109.5 . . ?
C21 C61 H61B 109.5 . . ?
C21 C61 H61C 109.5 . . ?
H61A C61 H61B 109.5 . . ?
H61A C61 H61C 109.5 . . ?
H61B C61 H61C 109.5 . . ?
C66 F18 F12 47.4(14) . . ?
C47 C62 H62 107.4 . . ?
C69 C62 C47 112.7(6) . . ?
C69 C62 H62 107.4 . . ?
C70 C62 C47 110.4(6) . . ?
C70 C62 H62 107.4 . . ?
C70 C62 C69 111.3(7) . . ?
C2 B1 C14 108.2(4) . . ?
C8 B1 C2 111.9(4) . . ?
C8 B1 C14 109.0(4) . . ?
C8 B1 C28 109.6(4) . . ?
C28 B1 C2 108.2(4) . . ?
C28 B1 C14 110.0(4) . . ?
F10 C63 F15 98.8(8) . . ?
F10 C63 C56 115.0(6) . . ?
F15 C63 C56 111.0(9) . . ?
F21 C63 F10 110.2(11) . . ?
F21 C63 F15 104.4(8) . . ?
F21 C63 C56 115.7(7) . . ?
C17 C64 H64 120.6 . . ?
C17 C64 C67 118.8(10) . . ?
O2 C64 C17 120.6(9) . . ?
O2 C64 C67 120.5(9) . . ?
C67 C64 H64 120.6 . . ?
C60 C65 H65 119.0 . . ?
C67 C65 C60 121.9(10) . . ?
C67 C65 H65 119.0 . . ?
F12 C66 C45 113.0(8) . . ?
F12 C66 F18 80(3) . . ?
F12 C66 F28 86.0(18) . . ?
F18 C66 C45 106.4(14) . . ?
F23 C66 F12 119(2) . . ?
F23 C66 C45 117.6(12) . . ?
F23 C66 F18 114(5) . . ?
F27 C66 F12 119.2(17) . . ?
F27 C66 C45 114.6(9) . . ?
F27 C66 F28 112(3) . . ?
F28 C66 C45 108.2(11) . . ?
C64 C67 H67 119.9 . . ?
C65 C67 C64 120.3(8) . . ?
C65 C67 H67 119.9 . . ?
F16 C68 C38 113.6(7) . . ?
F20 C68 C38 115.9(7) . . ?
F20 C68 F16 106.0(10) . . ?
F24 C68 C38 113.0(9) . . ?
F24 C68 F16 99.6(11) . . ?
F24 C68 F20 107.2(10) . . ?
C62 C69 H69A 109.5 . . ?
C62 C69 H69B 109.5 . . ?
C62 C69 H69C 109.5 . . ?
H69A C69 H69B 109.5 . . ?
H69A C69 H69C 109.5 . . ?
H69B C69 H69C 109.5 . . ?
C62 C70 H70A 109.5 . . ?
C62 C70 H70B 109.5 . . ?
C62 C70 H70C 109.5 . . ?
H70A C70 H70B 109.5 . . ?
H70A C70 H70C 109.5 . . ?
H70B C70 H70C 109.5 . . ?
C59 C71 H71 107.9 . . ?
C59 C71 C75 112.1(10) . . ?
C75 C71 H71 107.9 . . ?
C76 C71 C59 111.5(11) . . ?
C76 C71 H71 107.9 . . ?
C76 C71 C75 109.5(7) . . ?
C60 O2A C78 123.7(16) . . ?
C40 O1A C79 119.9(14) . . ?
F14 C72 C50 114.4(8) . . ?
F14 C72 F19 112.5(10) . . ?
F14 C72 F22 100.4(10) . . ?
F19 C72 C50 115.9(9) . . ?
F19 C72 F22 101.1(10) . . ?
F22 C72 C50 110.4(9) . . ?
F11 C73 C34 116.2(9) . . ?
F11 C73 F13 121.7(11) . . ?
F11 C73 F17 98.8(9) . . ?
F11 C73 F25 84.7(15) . . ?
C34 C73 F17 105.8(11) . . ?
C34 C73 F25 104.2(11) . . ?
F13 C73 C34 114.3(7) . . ?
F13 C73 F17 93.9(14) . . ?
F26 C73 F11 116(2) . . ?
F26 C73 C34 127(3) . . ?
F26 C73 F25 85(3) . . ?
O1 C74 H74A 109.5 . . ?
O1 C74 H74B 109.5 . . ?
O1 C74 H74C 109.5 . . ?
H74A C74 H74B 109.5 . . ?
H74A C74 H74C 109.5 . . ?
H74B C74 H74C 109.5 . . ?
C71 C75 H75A 109.5 . . ?
C71 C75 H75B 109.5 . . ?
C71 C75 H75C 109.5 . . ?
H75A C75 H75B 109.5 . . ?
H75A C75 H75C 109.5 . . ?
H75B C75 H75C 109.5 . . ?
C71 C76 H76A 109.5 . . ?
C71 C76 H76B 109.5 . . ?
C71 C76 H76C 109.5 . . ?
H76A C76 H76B 109.5 . . ?
H76A C76 H76C 109.5 . . ?
H76B C76 H76C 109.5 . . ?
O2 C77 H77A 109.5 . . ?
O2 C77 H77B 109.5 . . ?
O2 C77 H77C 109.5 . . ?
H77A C77 H77B 109.5 . . ?
H77A C77 H77C 109.5 . . ?
H77B C77 H77C 109.5 . . ?
O2A C78 H78A 109.5 . . ?
O2A C78 H78B 109.5 . . ?
O2A C78 H78C 109.5 . . ?
H78A C78 H78B 109.5 . . ?
H78A C78 H78C 109.5 . . ?
H78B C78 H78C 109.5 . . ?
O1A C79 H79A 109.5 . . ?
O1A C79 H79B 109.5 . . ?
O1A C79 H79C 109.5 . . ?
H79A C79 H79B 109.5 . . ?
H79A C79 H79C 109.5 . . ?
H79B C79 H79C 109.5 . . ?
Cl2 C80 H80A 110.8 . . ?
Cl2 C80 H80B 110.8 . . ?
Cl1 C80 Cl2 105(4) . . ?
Cl1 C80 H80A 110.8 . . ?
Cl1 C80 H80B 110.8 . . ?
H80A C80 H80B 108.8 . . ?
C66 F28 F12 45.1(11) . . ?

loop_
_geom_bond_atom_site_label_1
_geom_bond_atom_site_label_2
_geom_bond_distance
_geom_bond_site_symmetry_2
_geom_bond_publ_flag
Pd1 N2 2.141(4) . ?
Pd1 N1 2.058(4) . ?
Pd1 N3 2.002(5) . ?
Pd1 C11 2.037(6) . ?
F1 C48 1.322(8) . ?
F2 C48 1.344(7) . ?
N2 C1 1.271(7) . ?
N2 C6 1.436(6) . ?
F3 C49 1.318(8) . ?
N1 C3 1.297(7) . ?
N1 C16 1.431(7) . ?
F4 C53 1.319(8) . ?
F5 C53 1.321(8) . ?
F6 C48 1.346(8) . ?
C1 C3 1.491(7) . ?
C1 C7 1.515(8) . ?
N3 C43 1.121(8) . ?
F7 C53 1.336(8) . ?
F8 C49 1.326(8) . ?
F9 C49 1.339(8) . ?
C2 C5 1.395(7) . ?
C2 C18 1.400(8) . ?
C2 B1 1.647(7) . ?
C3 C10 1.506(7) . ?
C4 H4 0.9300 . ?
C4 C14 1.395(8) . ?
C4 C15 1.389(8) . ?
C5 H5 0.9300 . ?
C5 C23 1.400(7) . ?
C6 C47 1.410(8) . ?
C6 C59 1.389(8) . ?
C7 H7 0.9800 . ?
C7 C13 1.530(7) . ?
C7 C17 1.525(9) . ?
C8 C30 1.409(9) . ?
C8 C33 1.413(8) . ?
C8 B1 1.634(8) . ?
C9 H9 0.9300 . ?
C9 C22 1.390(8) . ?
C9 C28 1.405(7) . ?
C10 H10 0.9800 . ?
C10 C12 1.542(7) . ?
C10 C32 1.510(8) . ?
C11 H11A 0.9600 . ?
C11 H11B 0.9600 . ?
C11 H11C 0.9600 . ?
C12 C13 1.381(8) . ?
C12 C37 1.394(7) . ?
C13 C40 1.389(8) . ?
C14 C19 1.402(8) . ?
C14 B1 1.663(8) . ?
C15 C41 1.376(9) . ?
C15 C53 1.504(9) . ?
C16 C24 1.414(7) . ?
C16 C31 1.409(7) . ?
C17 C32 1.393(9) . ?
C17 C64 1.393(9) . ?
C18 H18 0.9300 . ?
C18 C34 1.385(7) . ?
F10 C63 1.296(11) . ?
C19 H19 0.9300 . ?
C19 C38 1.394(8) . ?
C20 H20 0.9800 . ?
C20 C24 1.525(8) . ?
C20 C44 1.534(8) . ?
C20 C55 1.543(8) . ?
C21 H21 0.9800 . ?
C21 C31 1.525(8) . ?
C21 C58 1.515(9) . ?
C21 C61 1.539(9) . ?
C22 C42 1.381(9) . ?
C22 C49 1.507(8) . ?
O1 C37 1.268(9) . ?
O1 C74 1.435(10) . ?
C23 C27 1.359(8) . ?
C23 C48 1.494(8) . ?
C24 C25 1.401(8) . ?
C25 H25 0.9300 . ?
C25 C35 1.357(10) . ?
F11 C73 1.239(13) . ?
C26 H26 0.9300 . ?
C26 C36 1.367(10) . ?
C26 C47 1.394(8) . ?
C27 H27 0.9300 . ?
C27 C34 1.385(8) . ?
C28 C39 1.379(8) . ?
C28 B1 1.638(8) . ?
C29 H29 0.9300 . ?
C29 C31 1.412(8) . ?
C29 C35 1.357(10) . ?
C30 H30 0.9300 . ?
C30 C50 1.371(10) . ?
C32 C60 1.384(9) . ?
C33 H33 0.9300 . ?
C33 C56 1.386(9) . ?
C34 C73 1.494(11) . ?
C35 H35 0.9300 . ?
C36 H36 0.9300 . ?
C36 C54 1.363(11) . ?
C37 H37 0.9300 . ?
C37 C46 1.395(10) . ?
F12 C66 1.281(11) . ?
C38 C41 1.380(9) . ?
C38 C68 1.506(10) . ?
C39 H39 0.9300 . ?
C39 C45 1.391(9) . ?
C40 H40 0.9300 . ?
C40 C57 1.385(10) . ?
C40 O1A 1.216(14) . ?
C41 H41 0.9300 . ?
C42 H42 0.9300 . ?
C42 C45 1.380(9) . ?
C43 C51 1.468(9) . ?
C44 H44A 0.9600 . ?
C44 H44B 0.9600 . ?
C44 H44C 0.9600 . ?
C45 C66 1.517(10) . ?
F13 C73 1.292(10) . ?
C46 H46 0.9300 . ?
C46 C57 1.363(11) . ?
C47 C62 1.543(9) . ?
O2 C64 1.231(12) . ?
O2 C77 1.442(13) . ?
F14 C72 1.277(12) . ?
C50 C52 1.383(11) . ?
C50 C72 1.489(11) . ?
C51 H51A 0.9600 . ?
C51 H51B 0.9600 . ?
C51 H51C 0.9600 . ?
C52 H52 0.9300 . ?
C52 C56 1.373(11) . ?
C54 H54 0.9300 . ?
C54 C59 1.397(10) . ?
F15 C63 1.347(12) . ?
C55 H55A 0.9600 . ?
C55 H55B 0.9600 . ?
C55 H55C 0.9600 . ?
C56 C63 1.500(10) . ?
C57 H57 0.9300 . ?
C58 H58A 0.9600 . ?
C58 H58B 0.9600 . ?
C58 H58C 0.9600 . ?
C59 C71 1.519(12) . ?
F16 C68 1.277(12) . ?
C60 H60 0.9300 . ?
C60 C65 1.358(14) . ?
C60 O2A 1.024(17) . ?
C61 H61A 0.9600 . ?
C61 H61B 0.9600 . ?
C61 H61C 0.9600 . ?
F17 C73 1.52(2) . ?
F18 C66 1.39(3) . ?
F19 C72 1.278(11) . ?
C62 H62 0.9800 . ?
C62 C69 1.524(10) . ?
C62 C70 1.500(11) . ?
F20 C68 1.248(10) . ?
C63 F21 1.221(10) . ?
C64 H64 0.9300 . ?
C64 C67 1.397(16) . ?
C65 H65 0.9300 . ?
C65 C67 1.343(18) . ?
C66 F23 1.23(2) . ?
C66 F27 1.239(18) . ?
C66 F28 1.36(2) . ?
C67 H67 0.9300 . ?
F22 C72 1.356(14) . ?
C68 F24 1.247(13) . ?
C69 H69A 0.9600 . ?
C69 H69B 0.9600 . ?
C69 H69C 0.9600 . ?
C70 H70A 0.9600 . ?
C70 H70B 0.9600 . ?
C70 H70C 0.9600 . ?
C71 H71 0.9800 . ?
C71 C75 1.557(18) . ?
C71 C76 1.471(18) . ?
O2A C78 1.46(2) . ?
O1A C79 1.44(2) . ?
C73 F25 1.64(3) . ?
C73 F26 1.03(4) . ?
Cl2 C80 1.89(10) . ?
C74 H74A 0.9600 . ?
C74 H74B 0.9600 . ?
C74 H74C 0.9600 . ?
C75 H75A 0.9600 . ?
C75 H75B 0.9600 . ?
C75 H75C 0.9600 . ?
C76 H76A 0.9600 . ?
C76 H76B 0.9600 . ?
C76 H76C 0.9600 . ?
C77 H77A 0.9600 . ?
C77 H77B 0.9600 . ?
C77 H77C 0.9600 . ?
C78 H78A 0.9600 . ?
C78 H78B 0.9600 . ?
C78 H78C 0.9600 . ?
C79 H79A 0.9600 . ?
C79 H79B 0.9600 . ?
C79 H79C 0.9600 . ?
Cl1 C80 1.58(6) . ?
C80 H80A 0.9700 . ?
C80 H80B 0.9700 . ?

loop_
_geom_torsion_atom_site_label_1
_geom_torsion_atom_site_label_2
_geom_torsion_atom_site_label_3
_geom_torsion_atom_site_label_4
_geom_torsion
_geom_torsion_site_symmetry_1
_geom_torsion_site_symmetry_2
_geom_torsion_site_symmetry_3
_geom_torsion_site_symmetry_4
_geom_torsion_publ_flag
Pd1 N2 C1 C3 0.4(5) . . . . ?
Pd1 N2 C1 C7 177.9(4) . . . . ?
Pd1 N2 C6 C47 97.9(6) . . . . ?
Pd1 N2 C6 C59 -74.7(7) . . . . ?
Pd1 N1 C3 C1 -4.3(5) . . . . ?
Pd1 N1 C3 C10 178.2(4) . . . . ?
Pd1 N1 C16 C24 101.2(5) . . . . ?
Pd1 N1 C16 C31 -73.4(5) . . . . ?
N2 C1 C3 N1 2.6(7) . . . . ?
N2 C1 C3 C10 -179.5(4) . . . . ?
N2 C1 C7 C13 124.3(6) . . . . ?
N2 C1 C7 C17 -124.0(6) . . . . ?
N2 C6 C47 C26 -174.1(6) . . . . ?
N2 C6 C47 C62 4.9(9) . . . . ?
N2 C6 C59 C54 175.2(7) . . . . ?
N2 C6 C59 C71 -6.9(13) . . . . ?
N1 C3 C10 C12 -128.2(5) . . . . ?
N1 C3 C10 C32 120.3(6) . . . . ?
N1 C16 C24 C20 -0.6(7) . . . . ?
N1 C16 C24 C25 -177.2(5) . . . . ?
N1 C16 C31 C21 -3.2(7) . . . . ?
N1 C16 C31 C29 177.7(5) . . . . ?
C1 N2 C6 C47 -83.0(7) . . . . ?
C1 N2 C6 C59 104.5(7) . . . . ?
C1 C3 C10 C12 54.2(5) . . . . ?
C1 C3 C10 C32 -57.3(5) . . . . ?
C1 C7 C13 C12 57.6(6) . . . . ?
C1 C7 C13 C40 -124.5(6) . . . . ?
C1 C7 C17 C32 -57.3(6) . . . . ?
C1 C7 C17 C64 123.5(6) . . . . ?
C2 C5 C23 C27 -2.0(9) . . . . ?
C2 C5 C23 C48 178.1(5) . . . . ?
C2 C18 C34 C27 -1.1(11) . . . . ?
C2 C18 C34 C73 176.5(10) . . . . ?
C3 N1 C16 C24 -78.8(6) . . . . ?
C3 N1 C16 C31 106.5(6) . . . . ?
C3 C1 C7 C13 -58.2(5) . . . . ?
C3 C1 C7 C17 53.5(5) . . . . ?
C3 C10 C12 C13 -57.1(6) . . . . ?
C3 C10 C12 C37 127.0(5) . . . . ?
C3 C10 C32 C17 55.8(6) . . . . ?
C3 C10 C32 C60 -124.0(6) . . . . ?
C4 C14 C19 C38 0.7(8) . . . . ?
C4 C14 B1 C2 -93.7(6) . . . . ?
C4 C14 B1 C8 28.1(6) . . . . ?
C4 C14 B1 C28 148.3(5) . . . . ?
C4 C15 C41 C38 -1.3(9) . . . . ?
C4 C15 C53 F4 67.8(8) . . . . ?
C4 C15 C53 F5 -52.6(8) . . . . ?
C4 C15 C53 F7 -173.2(6) . . . . ?
C5 C2 C18 C34 -0.6(9) . . . . ?
C5 C2 B1 C8 10.5(7) . . . . ?
C5 C2 B1 C14 130.5(5) . . . . ?
C5 C2 B1 C28 -110.3(6) . . . . ?
C5 C23 C27 C34 0.3(9) . . . . ?
C5 C23 C48 F1 60.4(7) . . . . ?
C5 C23 C48 F2 -178.5(5) . . . . ?
C5 C23 C48 F6 -58.3(7) . . . . ?
C6 N2 C1 C3 -178.8(4) . . . . ?
C6 N2 C1 C7 -1.3(8) . . . . ?
C6 C47 C62 C69 153.1(7) . . . . ?
C6 C47 C62 C70 -81.7(8) . . . . ?
C6 C59 C71 C75 128.8(9) . . . . ?
C6 C59 C71 C76 -108.0(10) . . . . ?
C7 C1 C3 N1 -175.3(4) . . . . ?
C7 C1 C3 C10 2.6(6) . . . . ?
C7 C13 C40 C57 -176.7(6) . . . . ?
C7 C13 C40 O1A 21.2(13) . . . . ?
C7 C17 C32 C10 1.8(7) . . . . ?
C7 C17 C32 C60 -178.4(5) . . . . ?
C7 C17 C64 O2 -2.4(10) . . . . ?
C7 C17 C64 C67 177.7(6) . . . . ?
C8 C30 C50 C52 1.1(11) . . . . ?
C8 C30 C50 C72 -177.7(7) . . . . ?
C8 C33 C56 C52 -2.1(10) . . . . ?
C8 C33 C56 C63 179.1(6) . . . . ?
C9 C22 C42 C45 0.1(10) . . . . ?
C9 C22 C49 F3 40.0(8) . . . . ?
C9 C22 C49 F8 160.5(6) . . . . ?
C9 C22 C49 F9 -78.2(8) . . . . ?
C9 C28 C39 C45 0.1(9) . . . . ?
C9 C28 B1 C2 -161.3(5) . . . . ?
C9 C28 B1 C8 76.4(6) . . . . ?
C9 C28 B1 C14 -43.4(6) . . . . ?
C10 C12 C13 C7 0.2(7) . . . . ?
C10 C12 C13 C40 -177.8(5) . . . . ?
C10 C12 C37 O1 -5.7(9) . . . . ?
C10 C12 C37 C46 177.7(5) . . . . ?
C10 C32 C60 C65 -179.8(6) . . . . ?
C10 C32 C60 O2A 2.3(16) . . . . ?
C12 C10 C32 C17 -54.5(6) . . . . ?
C12 C10 C32 C60 125.7(6) . . . . ?
C12 C13 C40 C57 1.1(9) . . . . ?
C12 C13 C40 O1A -161.0(10) . . . . ?
C12 C37 C46 C57 -2.0(9) . . . . ?
C13 C7 C17 C32 52.1(6) . . . . ?
C13 C7 C17 C64 -127.0(6) . . . . ?
C13 C12 C37 O1 178.7(6) . . . . ?
C13 C12 C37 C46 2.1(8) . . . . ?
C13 C40 C57 C46 -0.9(10) . . . . ?
C13 C40 O1A C79 178.4(15) . . . . ?
C14 C4 C15 C41 1.3(8) . . . . ?
C14 C4 C15 C53 -178.6(5) . . . . ?
C14 C19 C38 C41 -0.8(9) . . . . ?
C14 C19 C38 C68 179.9(7) . . . . ?
C15 C4 C14 C19 -0.9(7) . . . . ?
C15 C4 C14 B1 178.5(5) . . . . ?
C16 N1 C3 C1 175.8(4) . . . . ?
C16 N1 C3 C10 -1.7(8) . . . . ?
C16 C24 C25 C35 0.8(9) . . . . ?
C17 C7 C13 C12 -53.0(6) . . . . ?
C17 C7 C13 C40 124.9(6) . . . . ?
C17 C32 C60 C65 0.4(9) . . . . ?
C17 C32 C60 O2A -177.5(12) . . . . ?
C17 C64 C67 C65 0.8(12) . . . . ?
C18 C2 C5 C23 2.1(8) . . . . ?
C18 C2 B1 C8 -175.5(5) . . . . ?
C18 C2 B1 C14 -55.4(7) . . . . ?
C18 C2 B1 C28 63.7(6) . . . . ?
C18 C34 C73 F11 39.0(18) . . . . ?
C18 C34 C73 F13 -171.2(14) . . . . ?
C18 C34 C73 F17 -69.4(11) . . . . ?
C18 C34 C73 F25 130.1(15) . . . . ?
C18 C34 C73 F26 -136(4) . . . . ?
C19 C14 B1 C2 85.7(6) . . . . ?
C19 C14 B1 C8 -152.5(5) . . . . ?
C19 C14 B1 C28 -32.3(6) . . . . ?
C19 C38 C41 C15 1.1(9) . . . . ?
C19 C38 C68 F16 -40.5(13) . . . . ?
C19 C38 C68 F20 -163.7(10) . . . . ?
C19 C38 C68 F24 72.1(13) . . . . ?
C20 C24 C25 C35 -175.8(6) . . . . ?
C22 C9 C28 C39 1.1(8) . . . . ?
C22 C9 C28 B1 -174.8(5) . . . . ?
C22 C42 C45 C39 1.1(10) . . . . ?
C22 C42 C45 C66 -178.2(8) . . . . ?
O1 C37 C46 C57 -178.5(7) . . . . ?
C23 C27 C34 C18 1.2(11) . . . . ?
C23 C27 C34 C73 -176.3(10) . . . . ?
C24 C16 C31 C21 -177.7(5) . . . . ?
C24 C16 C31 C29 3.2(8) . . . . ?
C24 C25 C35 C29 0.6(11) . . . . ?
C26 C36 C54 C59 2.4(14) . . . . ?
C26 C47 C62 C69 -27.9(11) . . . . ?
C26 C47 C62 C70 97.3(8) . . . . ?
C27 C23 C48 F1 -119.5(6) . . . . ?
C27 C23 C48 F2 1.5(9) . . . . ?
C27 C23 C48 F6 121.7(6) . . . . ?
C27 C34 C73 F11 -143.5(11) . . . . ?
C27 C34 C73 F13 6(2) . . . . ?
C27 C34 C73 F17 108.1(8) . . . . ?
C27 C34 C73 F25 -52.4(19) . . . . ?
C27 C34 C73 F26 42(4) . . . . ?
C28 C9 C22 C42 -1.2(9) . . . . ?
C28 C9 C22 C49 175.7(5) . . . . ?
C28 C39 C45 C42 -1.2(10) . . . . ?
C28 C39 C45 C66 178.0(7) . . . . ?
C30 C8 C33 C56 1.5(8) . . . . ?
C30 C8 B1 C2 49.1(7) . . . . ?
C30 C8 B1 C14 -70.5(6) . . . . ?
C30 C8 B1 C28 169.1(5) . . . . ?
C30 C50 C52 C56 -1.5(11) . . . . ?
C30 C50 C72 F14 60.0(13) . . . . ?
C30 C50 C72 F19 -166.5(10) . . . . ?
C30 C50 C72 F22 -52.3(12) . . . . ?
C31 C16 C24 C20 173.9(5) . . . . ?
C31 C16 C24 C25 -2.8(8) . . . . ?
C31 C29 C35 C25 -0.1(11) . . . . ?
C32 C10 C12 C13 53.6(6) . . . . ?
C32 C10 C12 C37 -122.3(6) . . . . ?
C32 C17 C64 O2 178.5(7) . . . . ?
C32 C17 C64 C67 -1.4(9) . . . . ?
C32 C60 C65 C67 -1.1(13) . . . . ?
C32 C60 O2A C78 178.2(13) . . . . ?
C33 C8 C30 C50 -1.1(9) . . . . ?
C33 C8 B1 C2 -134.3(5) . . . . ?
C33 C8 B1 C14 106.1(6) . . . . ?
C33 C8 B1 C28 -14.4(7) . . . . ?
C33 C56 C63 F10 -11.2(12) . . . . ?
C33 C56 C63 F15 -122.3(9) . . . . ?
C33 C56 C63 F21 119.0(11) . . . . ?
C35 C29 C31 C16 -1.7(9) . . . . ?
C35 C29 C31 C21 179.2(6) . . . . ?
C36 C26 C47 C6 1.1(11) . . . . ?
C36 C26 C47 C62 -177.9(7) . . . . ?
C36 C54 C59 C6 -3.1(13) . . . . ?
C36 C54 C59 C71 179.0(10) . . . . ?
C37 C12 C13 C7 176.3(5) . . . . ?
C37 C12 C13 C40 -1.7(8) . . . . ?
C37 C46 C57 C40 1.4(10) . . . . ?
F12 F18 C66 C45 -111.1(11) . . . . ?
F12 F18 C66 F23 117(3) . . . . ?
C39 C28 B1 C2 23.1(7) . . . . ?
C39 C28 B1 C8 -99.1(6) . . . . ?
C39 C28 B1 C14 141.1(5) . . . . ?
C39 C45 C66 F12 171.9(10) . . . . ?
C39 C45 C66 F18 -103(4) . . . . ?
C39 C45 C66 F23 27(5) . . . . ?
C39 C45 C66 F27 -47(3) . . . . ?
C39 C45 C66 F28 78(2) . . . . ?
C41 C15 C53 F4 -112.1(7) . . . . ?
C41 C15 C53 F5 127.5(7) . . . . ?
C41 C15 C53 F7 6.9(9) . . . . ?
C41 C38 C68 F16 140.2(9) . . . . ?
C41 C38 C68 F20 17.0(14) . . . . ?
C41 C38 C68 F24 -107.2(12) . . . . ?
C42 C22 C49 F3 -143.1(6) . . . . ?
C42 C22 C49 F8 -22.5(9) . . . . ?
C42 C22 C49 F9 98.8(8) . . . . ?
C42 C45 C66 F12 -8.8(15) . . . . ?
C42 C45 C66 F18 77(4) . . . . ?
C42 C45 C66 F23 -154(5) . . . . ?
C42 C45 C66 F27 132(3) . . . . ?
C42 C45 C66 F28 -102(2) . . . . ?
C44 C20 C24 C16 -74.4(7) . . . . ?
C44 C20 C24 C25 102.2(7) . . . . ?
C45 C66 F28 F12 112.9(10) . . . . ?
C47 C6 C59 C54 2.8(12) . . . . ?
C47 C6 C59 C71 -179.3(9) . . . . ?
C47 C26 C36 C54 -1.4(13) . . . . ?
O2 C64 C67 C65 -179.1(9) . . . . ?
C48 C23 C27 C34 -179.8(6) . . . . ?
C49 C22 C42 C45 -176.7(6) . . . . ?
C50 C52 C56 C33 2.0(11) . . . . ?
C50 C52 C56 C63 -179.2(7) . . . . ?
C52 C50 C72 F14 -118.9(10) . . . . ?
C52 C50 C72 F19 14.6(15) . . . . ?
C52 C50 C72 F22 128.8(9) . . . . ?
C52 C56 C63 F10 170.0(9) . . . . ?
C52 C56 C63 F15 59.0(10) . . . . ?
C52 C56 C63 F21 -59.8(13) . . . . ?
C53 C15 C41 C38 178.6(6) . . . . ?
C54 C59 C71 C75 -53.4(14) . . . . ?
C54 C59 C71 C76 69.8(14) . . . . ?
C55 C20 C24 C16 160.9(5) . . . . ?
C55 C20 C24 C25 -22.6(8) . . . . ?
C57 C40 O1A C79 16(2) . . . . ?
C58 C21 C31 C16 -85.6(7) . . . . ?
C58 C21 C31 C29 93.4(7) . . . . ?
C59 C6 C47 C26 -1.9(10) . . . . ?
C59 C6 C47 C62 177.1(7) . . . . ?
C60 C65 C67 C64 0.5(14) . . . . ?
C61 C21 C31 C16 150.2(5) . . . . ?
C61 C21 C31 C29 -30.8(8) . . . . ?
B1 C2 C5 C23 176.3(5) . . . . ?
B1 C2 C18 C34 -175.2(6) . . . . ?
B1 C8 C30 C50 175.8(6) . . . . ?
B1 C8 C33 C56 -175.4(5) . . . . ?
B1 C14 C19 C38 -178.8(5) . . . . ?
B1 C28 C39 C45 175.8(6) . . . . ?
C64 C17 C32 C10 -179.0(5) . . . . ?
C64 C17 C32 C60 0.8(8) . . . . ?
C65 C60 O2A C78 0(2) . . . . ?
C68 C38 C41 C15 -179.6(7) . . . . ?
O2A C60 C65 C67 177.0(12) . . . . ?
O1A C40 C57 C46 162.9(9) . . . . ?
C72 C50 C52 C56 177.3(8) . . . . ?
C74 O1 C37 C12 178.9(8) . . . . ?
C74 O1 C37 C46 -4.7(11) . . . . ?
C77 O2 C64 C17 -172.9(9) . . . . ?
C77 O2 C64 C67 7.0(13) . . . . ?
F27 C66 F28 F12 -119.9(16) . . . . ?
